data_7161110
loop_
_publ_author_name
'Lysenko, Vladyslav'
'Popov, Ioann O.'
'Slobodyanyuk, Evgeniy Y.'
'Rusanov, Eduard B.'
'Pashenko, Olexandr Ye'
'Volochnyuk, Dmytro M.'
'Ryabukhin, Serhiy V.'

_publ_section_title
;
 Cyclooctadiene-derived cage-divergent synthesis of heteroadamantanes and
 alternative polycyclic systems.
;
_journal_issue 17
_journal_name_full 'Organic &amp; biomolecular chemistry'
_journal_page_first 3643
_journal_page_last 3648
_journal_paper_doi 10.1039/d6ob00368k
_journal_volume 24
_journal_year 2026
_chemical_absolute_configuration unk
_chemical_formula_moiety 'C13 H21 N O3'
_chemical_formula_sum 'C13 H21 N O3'
_chemical_formula_weight 239.31
_space_group_crystal_system orthorhombic
_space_group_IT_number 19
_space_group_name_Hall 'P 2ac 2ab'
_space_group_name_H-M_alt 'P 21 21 21'
_atom_sites_solution_hydrogens geom
_audit_creation_method SHELXL-2016/4
_audit_update_record
;
2025-05-28 deposited with the CCDC.	2026-04-09 downloaded from the CCDC.
;
_cell_angle_alpha 90
_cell_angle_beta 90
_cell_angle_gamma 90
_cell_formula_units_Z 4
_cell_length_a 9.4913(7)
_cell_length_b 11.0265(8)
_cell_length_c 12.1046(9)
_cell_measurement_reflns_used 1222
_cell_measurement_temperature 173(2)
_cell_measurement_theta_max 20.82
_cell_measurement_theta_min 2.50
_cell_volume 1266.82(16)
_computing_cell_refinement 'Bruker SAINT'
_computing_data_collection 'Bruker APEX2'
_computing_data_reduction 'Bruker SAINT'
_computing_molecular_graphics 'Bruker SHELXTL'
_computing_publication_material 'Bruker SHELXTL'
_computing_structure_refinement 'SHELXL-2016/4 (Sheldrick, 2016)'
_computing_structure_solution 'SHELXS-97 (Sheldrick 2008)'
_diffrn_ambient_temperature 173(2)
_diffrn_measured_fraction_theta_full 1.000
_diffrn_measured_fraction_theta_max 0.999
_diffrn_measurement_device_type 'Bruker APEX-II CCD'
_diffrn_measurement_method '\f and \w scans'
_diffrn_radiation_type MoK\a
_diffrn_radiation_wavelength 0.71073
_diffrn_reflns_av_R_equivalents 0.0760
_diffrn_reflns_av_unetI/netI 0.0936
_diffrn_reflns_Laue_measured_fraction_full 1.000
_diffrn_reflns_Laue_measured_fraction_max 0.999
_diffrn_reflns_limit_h_max 11
_diffrn_reflns_limit_h_min -11
_diffrn_reflns_limit_k_max 13
_diffrn_reflns_limit_k_min -13
_diffrn_reflns_limit_l_max 15
_diffrn_reflns_limit_l_min -13
_diffrn_reflns_number 12828
_diffrn_reflns_point_group_measured_fraction_full 1.000
_diffrn_reflns_point_group_measured_fraction_max 0.999
_diffrn_reflns_theta_full 25.242
_diffrn_reflns_theta_max 26.381
_diffrn_reflns_theta_min 2.499
_diffrn_source 'sealed tube'
_exptl_absorpt_coefficient_mu 0.088
_exptl_absorpt_correction_T_max 0.7454
_exptl_absorpt_correction_T_min 0.6714
_exptl_absorpt_correction_type multi-scan
_exptl_absorpt_process_details SADABS
_exptl_crystal_colour colourless
_exptl_crystal_density_diffrn 1.255
_exptl_crystal_description stick
_exptl_crystal_F_000 520
_exptl_crystal_size_max 0.460
_exptl_crystal_size_mid 0.090
_exptl_crystal_size_min 0.080
_refine_diff_density_max 0.164
_refine_diff_density_min -0.164
_refine_diff_density_rms 0.038
_refine_ls_abs_structure_details
;
 Flack x determined using 491 quotients [(I+)-(I-)]/[(I+)+(I-)]
 (Parsons, Flack and Wagner, Acta Cryst. B69 (2013) 249-259).
;
_refine_ls_abs_structure_Flack 0.5(10)
_refine_ls_extinction_method none
_refine_ls_goodness_of_fit_ref 0.960
_refine_ls_hydrogen_treatment constr
_refine_ls_matrix_type full
_refine_ls_number_parameters 136
_refine_ls_number_reflns 2597
_refine_ls_number_restraints 0
_refine_ls_restrained_S_all 0.960
_refine_ls_R_factor_all 0.0858
_refine_ls_R_factor_gt 0.0495
_refine_ls_shift/su_max 0.000
_refine_ls_shift/su_mean 0.000
_refine_ls_structure_factor_coef Fsqd
_refine_ls_weighting_details 'w=1/[\s^2^(Fo^2^)+(0.0234P)^2^] where P=(Fo^2^+2Fc^2^)/3'
_refine_ls_weighting_scheme calc
_refine_ls_wR_factor_gt 0.0778
_refine_ls_wR_factor_ref 0.0840
_reflns_Friedel_coverage 0.726
_reflns_Friedel_fraction_full 1.000
_reflns_Friedel_fraction_max 0.998
_reflns_number_gt 1630
_reflns_number_total 2597
_reflns_threshold_expression 'I > 2\s(I)'
_cod_data_source_file d6ob00368k2.cif
_cod_data_source_block ivv2787
_cod_depositor_comments 'Adding full bibliography for 7161105--7161112.cif.'
_cod_database_code 7161110
_shelx_shelxl_version_number 2016/4
_shelx_space_group_comment
;
The symmetry employed for this shelxl refinement is uniquely defined
by the following loop, which should always be used as a source of
symmetry information in preference to the above space-group names.
They are only intended as comments.
;
_shelx_estimated_absorpt_t_min 0.961
_shelx_estimated_absorpt_t_max 0.993

loop_
_space_group_symop_operation_xyz
'x, y, z'
'-x+1/2, -y, z+1/2'
'-x, y+1/2, -z+1/2'
'x+1/2, -y+1/2, -z'

loop_
_atom_site_label
_atom_site_type_symbol
_atom_site_fract_x
_atom_site_fract_y
_atom_site_fract_z
_atom_site_U_iso_or_equiv
_atom_site_adp_type
_atom_site_occupancy
_atom_site_site_symmetry_order
_atom_site_calc_flag
_atom_site_refinement_flags_posn
_atom_site_refinement_flags_adp
_atom_site_refinement_flags_occupancy
_atom_site_disorder_assembly
_atom_site_disorder_group
O1 O 0.7689(2) 0.8274(2) 0.62665(15) 0.0338(6) Uani 1 1 d . . . . .
O2 O 0.8198(2) 1.1068(2) 0.59527(15) 0.0366(6) Uani 1 1 d . . . . .
O3 O 0.7726(2) 1.06593(19) 0.77653(16) 0.0446(7) Uani 1 1 d . . . . .
N1 N 0.6219(3) 1.0065(2) 0.64008(18) 0.0296(7) Uani 1 1 d . . . . .
C1 C 0.6553(3) 0.7977(3) 0.7005(2) 0.0351(9) Uani 1 1 d . . . . .
H1 H 0.692517 0.776639 0.775389 0.042 Uiso 1 1 calc R U . . .
C2 C 0.5550(3) 0.9129(3) 0.7070(2) 0.0323(9) Uani 1 1 d . . . . .
H2 H 0.542457 0.940482 0.785100 0.039 Uiso 1 1 calc R U . . .
C3 C 0.6046(3) 0.9573(3) 0.5287(2) 0.0297(8) Uani 1 1 d . . . . .
H3 H 0.635602 1.016550 0.471095 0.036 Uiso 1 1 calc R U . . .
C4 C 0.6934(3) 0.8365(3) 0.5235(2) 0.0331(9) Uani 1 1 d . . . . .
H4 H 0.761045 0.839491 0.460245 0.040 Uiso 1 1 calc R U . . .
C5 C 0.5924(4) 0.6858(3) 0.6447(2) 0.0399(9) Uani 1 1 d . . . . .
H5A H 0.491987 0.675216 0.664473 0.048 Uiso 1 1 calc R U . . .
H5B H 0.645073 0.611416 0.664558 0.048 Uiso 1 1 calc R U . . .
C6 C 0.6099(4) 0.7167(3) 0.5213(2) 0.0375(9) Uani 1 1 d . . . . .
H6A H 0.663010 0.652451 0.482173 0.045 Uiso 1 1 calc R U . . .
H6B H 0.517279 0.727586 0.485085 0.045 Uiso 1 1 calc R U . . .
C7 C 0.4129(3) 0.9012(3) 0.6480(2) 0.0377(9) Uani 1 1 d . . . . .
H7A H 0.341717 0.955252 0.681816 0.045 Uiso 1 1 calc R U . . .
H7B H 0.378058 0.816600 0.650849 0.045 Uiso 1 1 calc R U . . .
C8 C 0.4449(3) 0.9398(3) 0.5275(2) 0.0372(9) Uani 1 1 d . . . . .
H8A H 0.416889 0.875848 0.474430 0.045 Uiso 1 1 calc R U . . .
H8B H 0.395780 1.016186 0.508329 0.045 Uiso 1 1 calc R U . . .
C9 C 0.7442(4) 1.0586(3) 0.6785(3) 0.034 Uani 1 1 d . . . . .
C10 C 0.9536(3) 1.1687(3) 0.6191(2) 0.032 Uani 1 1 d . . . . .
C11 C 0.9262(4) 1.2843(3) 0.6844(2) 0.045 Uani 1 1 d . . . . .
H11A H 1.015951 1.324875 0.699884 0.067 Uiso 1 1 calc R U . . .
H11B H 0.865680 1.338484 0.641217 0.067 Uiso 1 1 calc R U . . .
H11C H 0.879444 1.263999 0.754172 0.067 Uiso 1 1 calc R U . . .
C12 C 1.0542(3) 1.0828(3) 0.6761(2) 0.0446(10) Uani 1 1 d . . . . .
H12A H 1.142961 1.124997 0.691595 0.067 Uiso 1 1 calc R U . . .
H12B H 1.012418 1.054891 0.745661 0.067 Uiso 1 1 calc R U . . .
H12C H 1.072541 1.012993 0.628188 0.067 Uiso 1 1 calc R U . . .
C13 C 1.0064(4) 1.1979(3) 0.5044(2) 0.0500(11) Uani 1 1 d . . . . .
H13A H 1.096934 1.240170 0.509633 0.075 Uiso 1 1 calc R U . . .
H13B H 1.018508 1.122544 0.462553 0.075 Uiso 1 1 calc R U . . .
H13C H 0.937874 1.249926 0.466679 0.075 Uiso 1 1 calc R U . . .

loop_
_atom_site_aniso_label
_atom_site_aniso_U_11
_atom_site_aniso_U_22
_atom_site_aniso_U_33
_atom_site_aniso_U_23
_atom_site_aniso_U_13
_atom_site_aniso_U_12
O1 0.0258(13) 0.0428(15) 0.0327(12) 0.0028(11) -0.0019(10) 0.0040(12)
O2 0.0360(14) 0.0444(15) 0.0293(12) 0.0014(11) -0.0016(11) -0.0125(13)
O3 0.0560(17) 0.0552(17) 0.0225(12) -0.0040(11) -0.0039(12) -0.0126(14)
N1 0.0347(18) 0.0296(18) 0.0245(15) 0.0013(13) -0.0017(13) -0.0026(14)
C1 0.038(2) 0.039(2) 0.0278(19) 0.0095(17) 0.0012(17) 0.0028(19)
C2 0.034(2) 0.039(2) 0.0236(18) -0.0015(17) 0.0038(16) -0.0016(18)
C3 0.033(2) 0.033(2) 0.0226(19) 0.0017(15) -0.0033(16) -0.0045(18)
C4 0.035(2) 0.041(2) 0.0234(18) 0.0002(16) 0.0007(16) 0.000(2)
C5 0.040(2) 0.032(2) 0.048(2) 0.0083(19) 0.0046(18) 0.0023(19)
C6 0.032(2) 0.033(2) 0.048(2) -0.0055(18) 0.0022(18) 0.0034(19)
C7 0.034(2) 0.037(2) 0.041(2) -0.0008(18) 0.0035(18) 0.0023(18)
C8 0.035(2) 0.035(2) 0.042(2) 0.0023(17) -0.0044(17) 0.0073(19)
C9 0.041 0.028 0.034 -0.001 0.000 0.004
C10 0.034 0.031 0.031 -0.002 -0.002 -0.007
C11 0.051 0.037 0.046 -0.008 -0.001 -0.004
C12 0.037(2) 0.040(3) 0.057(2) -0.0043(18) -0.0028(19) -0.0001(19)
C13 0.055(3) 0.054(3) 0.041(2) -0.006(2) 0.0086(19) -0.021(2)

loop_
_atom_type_symbol
_atom_type_description
_atom_type_scat_dispersion_real
_atom_type_scat_dispersion_imag
_atom_type_scat_source
C C 0.0033 0.0016 'International Tables Vol C Tables 4.2.6.8 and 6.1.1.4'
H H 0.0000 0.0000 'International Tables Vol C Tables 4.2.6.8 and 6.1.1.4'
N N 0.0061 0.0033 'International Tables Vol C Tables 4.2.6.8 and 6.1.1.4'
O O 0.0106 0.0060 'International Tables Vol C Tables 4.2.6.8 and 6.1.1.4'

loop_
_geom_angle_atom_site_label_1
_geom_angle_atom_site_label_2
_geom_angle_atom_site_label_3
_geom_angle
_geom_angle_site_symmetry_1
_geom_angle_site_symmetry_3
_geom_angle_publ_flag
C1 O1 C4 100.5(2) . . ?
C9 O2 C10 119.8(2) . . ?
C9 N1 C2 118.4(3) . . ?
C9 N1 C3 124.1(3) . . ?
C2 N1 C3 101.6(2) . . ?
O1 C1 C5 101.7(2) . . ?
O1 C1 C2 107.3(2) . . ?
C5 C1 C2 115.7(3) . . ?
N1 C2 C7 100.6(2) . . ?
N1 C2 C1 106.1(2) . . ?
C7 C2 C1 115.9(3) . . ?
N1 C3 C8 99.6(3) . . ?
N1 C3 C4 106.9(2) . . ?
C8 C3 C4 115.0(3) . . ?
O1 C4 C6 102.2(2) . . ?
O1 C4 C3 106.8(2) . . ?
C6 C4 C3 116.8(3) . . ?
C1 C5 C6 102.0(3) . . ?
C4 C6 C5 103.2(3) . . ?
C2 C7 C8 104.1(3) . . ?
C3 C8 C7 102.7(2) . . ?
O3 C9 O2 125.7(3) . . ?
O3 C9 N1 122.9(3) . . ?
O2 C9 N1 111.2(3) . . ?
O2 C10 C13 101.9(2) . . ?
O2 C10 C12 110.2(3) . . ?
C13 C10 C12 110.1(3) . . ?
O2 C10 C11 110.1(3) . . ?
C13 C10 C11 110.8(3) . . ?
C12 C10 C11 113.2(3) . . ?

loop_
_geom_bond_atom_site_label_1
_geom_bond_atom_site_label_2
_geom_bond_distance
_geom_bond_site_symmetry_2
_geom_bond_publ_flag
O1 C1 1.438(3) . ?
O1 C4 1.443(3) . ?
O2 C9 1.346(4) . ?
O2 C10 1.470(4) . ?
O3 C9 1.220(4) . ?
N1 C9 1.377(4) . ?
N1 C2 1.458(4) . ?
N1 C3 1.463(3) . ?
C1 C5 1.528(4) . ?
C1 C2 1.589(4) . ?
C2 C7 1.532(4) . ?
C3 C8 1.528(4) . ?
C3 C4 1.577(4) . ?
C4 C6 1.540(4) . ?
C5 C6 1.541(4) . ?
C7 C8 1.550(4) . ?
C10 C13 1.510(4) . ?
C10 C12 1.512(4) . ?
C10 C11 1.523(4) . ?
